data_7208797
loop_
_publ_author_name
'Xu, Wen-yuan'
'Tian, Xiao-zhao'
'Feng, Xue-feng'
'Huang, Hai-xiao'
'Sun, Gong-ming'
'Song, Yu-mei'
'Luo, Feng'

_publ_section_title
;
 Three new acylamide ligands formed in situ and their application in
 constructing metal--organic frameworks
;
_journal_issue 24
_journal_name_full CrystEngComm
_journal_page_first 8418
_journal_paper_doi 10.1039/c2ce26034d
_journal_volume 14
_journal_year 2012
_chemical_formula_sum 'C49 H36 Cd2 N6 O12'
_chemical_formula_weight 1125.64
_chemical_name_systematic
;
?
;
_space_group_IT_number 2
_symmetry_cell_setting triclinic
_symmetry_space_group_name_Hall '-P 1'
_symmetry_space_group_name_H-M 'P -1'
_atom_sites_solution_hydrogens geom
_atom_sites_solution_primary direct
_atom_sites_solution_secondary difmap
_audit_creation_method SHELXL-97
_cell_angle_alpha 108.983(2)
_cell_angle_beta 93.755(2)
_cell_angle_gamma 97.731(2)
_cell_formula_units_Z 2
_cell_length_a 10.2262(4)
_cell_length_b 12.7262(5)
_cell_length_c 18.4057(7)
_cell_measurement_reflns_used 9951
_cell_measurement_temperature 296(2)
_cell_measurement_theta_max 27.50
_cell_measurement_theta_min 2.22
_cell_volume 2229.16(15)
_computing_cell_refinement 'Bruker SMART'
_computing_data_collection 'Bruker SMART'
_computing_data_reduction 'Bruker SAINT'
_computing_molecular_graphics 'Bruker SHELXTL'
_computing_publication_material 'Bruker SHELXTL'
_computing_structure_refinement 'SHELXL-97 (Sheldrick, 1997)'
_computing_structure_solution 'SHELXS-97 (Sheldrick, 1990)'
_diffrn_ambient_temperature 296(2)
_diffrn_measured_fraction_theta_full 0.999
_diffrn_measured_fraction_theta_max 0.999
_diffrn_measurement_device_type 'CCD area detector'
_diffrn_measurement_method 'phi and omega scans'
_diffrn_radiation_monochromator graphite
_diffrn_radiation_source 'fine-focus sealed tube'
_diffrn_radiation_type MoK\a
_diffrn_radiation_wavelength 0.71073
_diffrn_reflns_av_R_equivalents 0.0289
_diffrn_reflns_av_sigmaI/netI 0.0254
_diffrn_reflns_limit_h_max 12
_diffrn_reflns_limit_h_min -12
_diffrn_reflns_limit_k_max 15
_diffrn_reflns_limit_k_min -14
_diffrn_reflns_limit_l_max 21
_diffrn_reflns_limit_l_min -21
_diffrn_reflns_number 32218
_diffrn_reflns_theta_full 25.00
_diffrn_reflns_theta_max 25.00
_diffrn_reflns_theta_min 1.18
_exptl_absorpt_coefficient_mu 1.028
_exptl_absorpt_correction_T_max 0.9042
_exptl_absorpt_correction_T_min 0.8209
_exptl_absorpt_correction_type multi-scan
_exptl_crystal_density_diffrn 1.677
_exptl_crystal_density_method 'not measured'
_exptl_crystal_F_000 1128
_exptl_crystal_size_max 0.20
_exptl_crystal_size_mid 0.14
_exptl_crystal_size_min 0.10
_refine_diff_density_max 0.382
_refine_diff_density_min -0.557
_refine_diff_density_rms 0.076
_refine_ls_extinction_method none
_refine_ls_goodness_of_fit_ref 1.166
_refine_ls_hydrogen_treatment refU
_refine_ls_matrix_type full
_refine_ls_number_parameters 634
_refine_ls_number_reflns 7844
_refine_ls_number_restraints 0
_refine_ls_restrained_S_all 1.166
_refine_ls_R_factor_all 0.0348
_refine_ls_R_factor_gt 0.0293
_refine_ls_shift/su_max 0.001
_refine_ls_shift/su_mean 0.000
_refine_ls_structure_factor_coef Fsqd
_refine_ls_weighting_details 'calc w=1/[\s^2^(Fo^2^)+(0.0368P)^2^+1.1366P] where P=(Fo^2^+2Fc^2^)/3'
_refine_ls_weighting_scheme calc
_refine_ls_wR_factor_gt 0.0738
_refine_ls_wR_factor_ref 0.0840
_reflns_number_gt 7010
_reflns_number_total 7844
_reflns_threshold_expression >2sigma(I)
_cod_data_source_file c2ce26034d.txt
_cod_data_source_block 1
_cod_depositor_comments
;
The following automatic conversions were performed:

'_symmetry_cell_setting' value 'Triclinic' changed to 'triclinic'
according to /home/saulius/struct/CIF-dictionaries/cif_core.dic
dictionary named 'cif_core.dic' version 2.4.2 from
2011-04-26.

'_exptl_absorpt_correction_type' value 'Multi-scan'
changed to 'multi-scan' according to
/home/saulius/struct/CIF-dictionaries/cif_core.dic dictionary named
'cif_core.dic' version 2.4.2 from
2011-04-26.

'_refine_ls_hydrogen_treatment' value 'refu' changed to
'refU' according to
/home/saulius/struct/CIF-dictionaries/cif_core.dic dictionary named
'cif_core.dic' version 2.4.2 from 2011-04-26.

Automatic conversion script
Id: cif_fix_values 1891 2012-01-12 08:04:46Z andrius 
;
_cod_original_sg_symbol_H-M P-1
_cod_database_code 7208797

loop_
_symmetry_equiv_pos_as_xyz
'x, y, z'
'-x, -y, -z'

loop_
_atom_site_label
_atom_site_type_symbol
_atom_site_fract_x
_atom_site_fract_y
_atom_site_fract_z
_atom_site_U_iso_or_equiv
_atom_site_adp_type
_atom_site_occupancy
_atom_site_symmetry_multiplicity
_atom_site_calc_flag
_atom_site_refinement_flags
C1 C 0.4345(3) 0.6336(2) 0.29440(18) 0.0327(6) Uani 1 1 d .
C2 C 0.3006(3) 0.6349(2) 0.25581(17) 0.0330(6) Uani 1 1 d .
C3 C 0.1871(3) 0.6234(2) 0.29191(18) 0.0342(7) Uani 1 1 d .
H3 H 0.1943 0.6162 0.3406 0.041 Uiso 1 1 calc R
C4 C -0.0615(3) 0.6100(3) 0.29439(19) 0.0391(7) Uani 1 1 d .
C5 C 0.0623(3) 0.6225(2) 0.25579(17) 0.0332(6) Uani 1 1 d .
C6 C 0.0540(3) 0.6377(3) 0.18451(18) 0.0432(8) Uani 1 1 d .
H6 H -0.0284 0.6384 0.1602 0.052 Uiso 1 1 calc R
C7 C 0.2896(3) 0.6493(3) 0.18409(18) 0.0411(7) Uani 1 1 d .
H7 H 0.3651 0.6574 0.1596 0.049 Uiso 1 1 calc R
C8 C 0.6832(3) 0.5470(3) 0.49791(18) 0.0363(7) Uani 1 1 d .
C9 C 0.6382(3) 0.4399(3) 0.43275(19) 0.0375(7) Uani 1 1 d .
C10 C 0.1668(3) 0.6517(3) 0.14924(19) 0.0477(8) Uani 1 1 d .
H10 H 0.1601 0.6629 0.1017 0.057 Uiso 1 1 calc R
C11 C 0.6000(3) 0.3381(3) 0.4444(2) 0.0499(9) Uani 1 1 d .
H11 H 0.6007 0.3352 0.4942 0.060 Uiso 1 1 calc R
C12 C 0.6976(3) 0.5513(3) 0.5749(2) 0.0497(9) Uani 1 1 d .
H12 H 0.6792 0.4858 0.5870 0.060 Uiso 1 1 calc R
C13 C 0.7495(3) 0.7395(3) 0.5369(2) 0.0484(8) Uani 1 1 d .
H13 H 0.7673 0.8044 0.5240 0.058 Uiso 1 1 calc R
C14 C 0.5971(3) 0.3505(3) 0.3007(2) 0.0508(9) Uani 1 1 d .
H14 H 0.5950 0.3547 0.2511 0.061 Uiso 1 1 calc R
C15 C 0.7655(4) 0.7494(3) 0.6139(2) 0.0569(10) Uani 1 1 d .
H15 H 0.7933 0.8192 0.6522 0.068 Uiso 1 1 calc R
C16 C 0.7392(4) 0.6534(4) 0.6323(2) 0.0583(10) Uani 1 1 d .
H16 H 0.7494 0.6574 0.6838 0.070 Uiso 1 1 calc R
C17 C 0.5613(4) 0.2421(3) 0.3816(3) 0.0600(10) Uani 1 1 d .
H17 H 0.5361 0.1735 0.3888 0.072 Uiso 1 1 calc R
C18 C 0.5597(4) 0.2468(3) 0.3086(3) 0.0596(10) Uani 1 1 d .
H18 H 0.5341 0.1822 0.2655 0.072 Uiso 1 1 calc R
C19 C 0.8610(4) 0.7974(3) 0.0786(2) 0.0544(9) Uani 1 1 d .
H19 H 0.9178 0.8601 0.0773 0.065 Uiso 1 1 calc R
C20 C 1.0514(3) 0.9360(3) 0.2861(2) 0.0417(8) Uani 1 1 d .
C21 C 1.1849(3) 0.9308(3) 0.3221(2) 0.0402(7) Uani 1 1 d .
C22 C 1.2981(3) 0.9380(3) 0.2849(2) 0.0403(7) Uani 1 1 d .
H22 H 1.2916 0.9459 0.2363 0.048 Uiso 1 1 calc R
C23 C 0.6997(3) 0.6119(3) 0.08445(18) 0.0410(7) Uani 1 1 d .
C24 C 1.5438(3) 0.9426(3) 0.2803(2) 0.0459(8) Uani 1 1 d .
C25 C 0.7039(3) 0.7184(3) 0.13790(19) 0.0421(7) Uani 1 1 d .
H25 H 0.6498 0.7267 0.1774 0.050 Uiso 1 1 calc R
C26 C 0.8908(3) 1.2383(3) 0.3253(2) 0.0456(8) Uani 1 1 d .
C27 C 1.4206(3) 0.9337(3) 0.3196(2) 0.0409(7) Uani 1 1 d .
C28 C 1.1965(4) 0.9212(3) 0.3950(2) 0.0544(9) Uani 1 1 d .
H28 H 1.1214 0.9177 0.4206 0.065 Uiso 1 1 calc R
C29 C 0.8606(4) 0.6961(3) 0.0233(2) 0.0566(10) Uani 1 1 d .
H29 H 0.9146 0.6908 -0.0161 0.068 Uiso 1 1 calc R
C30 C 1.4292(3) 0.9227(3) 0.3922(2) 0.0548(9) Uani 1 1 d .
H30 H 1.5111 0.9193 0.4157 0.066 Uiso 1 1 calc R
C31 C 0.9388(4) 1.3418(3) 0.4606(2) 0.0571(9) Uani 1 1 d .
H31 H 0.9637 1.4096 0.5012 0.068 Uiso 1 1 calc R
C32 C 0.3259(4) 0.1713(3) 0.1054(2) 0.0553(9) Uani 1 1 d .
C33 C 0.4991(4) 0.3328(3) 0.0718(2) 0.0473(8) Uani 1 1 d .
C34 C 0.7802(4) 0.6008(3) 0.0253(2) 0.0531(9) Uani 1 1 d .
H34 H 0.7799 0.5309 -0.0121 0.064 Uiso 1 1 calc R
C35 C 0.8778(3) 1.2289(3) 0.2432(2) 0.0492(8) Uani 1 1 d .
C36 C 0.9269(3) 1.3414(3) 0.3854(2) 0.0525(9) Uani 1 1 d .
H36 H 0.9426 1.4084 0.3748 0.063 Uiso 1 1 calc R
C37 C 0.3250(4) 0.2847(3) 0.1420(2) 0.0575(10) Uani 1 1 d .
H37 H 0.2663 0.3073 0.1783 0.069 Uiso 1 1 calc R
C38 C 0.5964(4) 0.4131(3) 0.0498(2) 0.0533(9) Uani 1 1 d .
C39 C 0.8790(4) 1.1446(3) 0.4136(2) 0.0560(9) Uani 1 1 d .
H39 H 0.8635 1.0769 0.4233 0.067 Uiso 1 1 calc R
C40 C 0.4102(5) 0.1396(3) 0.0500(3) 0.0761(13) Uani 1 1 d .
H40 H 0.4088 0.0634 0.0233 0.091 Uiso 1 1 calc R
C41 C 0.9141(4) 1.2434(3) 0.4754(2) 0.0594(10) Uani 1 1 d .
H41 H 0.9208 1.2429 0.5259 0.071 Uiso 1 1 calc R
C42 C 1.3181(4) 0.9168(4) 0.4301(2) 0.0636(11) Uani 1 1 d .
H42 H 1.3250 0.9100 0.4790 0.076 Uiso 1 1 calc R
C43 C 0.4114(4) 0.3652(3) 0.1249(2) 0.0543(9) Uani 1 1 d .
H43 H 0.4097 0.4413 0.1495 0.065 Uiso 1 1 calc R
C44 C 0.2345(5) 0.0827(4) 0.1231(2) 0.0685(12) Uani 1 1 d .
C45 C 0.8199(5) 1.1155(4) 0.1163(2) 0.0690(11) Uani 1 1 d .
H45 H 0.7905 1.0440 0.0804 0.083 Uiso 1 1 calc R
C46 C 0.4961(4) 0.2185(3) 0.0334(3) 0.0730(13) Uani 1 1 d .
H46 H 0.5532 0.1955 -0.0039 0.088 Uiso 1 1 calc R
C47 C 0.8461(5) 1.2042(4) 0.0884(3) 0.0807(14) Uani 1 1 d .
H47 H 0.8356 1.1929 0.0357 0.097 Uiso 1 1 calc R
C48 C 0.8885(6) 1.3099(4) 0.1425(3) 0.0865(15) Uani 1 1 d .
H48 H 0.9041 1.3727 0.1270 0.104 Uiso 1 1 calc R
C49 C 0.9074(5) 1.3215(3) 0.2198(3) 0.0739(13) Uani 1 1 d .
H49 H 0.9402 1.3919 0.2563 0.089 Uiso 1 1 calc R
Cd1 Cd 0.69099(2) 0.622817(19) 0.349300(13) 0.03503(8) Uani 1 1 d .
Cd2 Cd 0.80039(2) 0.973626(19) 0.237428(14) 0.04230(8) Uani 1 1 d .
H1M H 0.144(5) 0.061(4) 0.193(3) 0.11(2) Uiso 1 1 d .
H1W H 0.722(5) 0.839(5) 0.372(3) 0.10(2) Uiso 1 1 d .
H2W H 0.834(4) 0.824(3) 0.370(2) 0.065(14) Uiso 1 1 d .
N1 N 0.7100(2) 0.6415(2) 0.48006(15) 0.0374(6) Uani 1 1 d .
N2 N 0.6362(2) 0.4453(2) 0.36096(15) 0.0389(6) Uani 1 1 d .
N3 N 0.8663(3) 1.1421(2) 0.34014(17) 0.0468(7) Uani 1 1 d .
N4 N 0.8338(3) 1.1255(3) 0.19075(18) 0.0533(7) Uani 1 1 d .
N5 N 0.7820(3) 0.8096(2) 0.13524(16) 0.0450(7) Uani 1 1 d .
N6 N 0.6151(3) 0.5229(2) 0.09515(16) 0.0452(7) Uani 1 1 d .
H6A H 0.5707 0.5399 0.1343 0.054 Uiso 1 1 calc R
O1 O 1.5429(2) 0.9701(2) 0.22199(17) 0.0637(7) Uani 1 1 d .
O2 O 1.6492(2) 0.9258(2) 0.31144(18) 0.0677(8) Uani 1 1 d .
O3 O 1.0430(2) 0.9749(2) 0.23131(15) 0.0502(6) Uani 1 1 d .
O4 O 0.9498(2) 0.9045(2) 0.31271(15) 0.0514(6) Uani 1 1 d .
O5 O 0.52909(19) 0.61734(19) 0.25280(13) 0.0433(5) Uani 1 1 d .
O6 O 0.4496(2) 0.6455(2) 0.36414(13) 0.0464(6) Uani 1 1 d .
O7 O -0.1711(2) 0.6005(2) 0.25595(14) 0.0532(6) Uani 1 1 d .
O8 O -0.0523(2) 0.6081(3) 0.36120(14) 0.0591(7) Uani 1 1 d .
O9 O 0.7668(3) 0.8159(2) 0.39037(17) 0.0512(7) Uani 1 1 d .
O10 O 0.6534(4) 0.3789(2) -0.00678(19) 0.0980(13) Uani 1 1 d .
O11 O 0.1858(3) 0.1210(3) 0.18795(17) 0.0705(8) Uani 1 1 d .
O12 O 0.2114(5) -0.0139(3) 0.0817(2) 0.1323(18) Uani 1 1 d .

loop_
_atom_site_aniso_label
_atom_site_aniso_U_11
_atom_site_aniso_U_22
_atom_site_aniso_U_33
_atom_site_aniso_U_23
_atom_site_aniso_U_13
_atom_site_aniso_U_12
C1 0.0264(15) 0.0347(16) 0.0397(18) 0.0173(13) 0.0036(13) 0.0024(12)
C2 0.0292(15) 0.0363(16) 0.0343(16) 0.0121(13) 0.0060(12) 0.0063(12)
C3 0.0302(15) 0.0414(17) 0.0346(16) 0.0169(13) 0.0062(12) 0.0071(13)
C4 0.0305(16) 0.0432(18) 0.046(2) 0.0163(15) 0.0111(14) 0.0073(13)
C5 0.0275(15) 0.0390(16) 0.0348(16) 0.0139(13) 0.0070(12) 0.0060(12)
C6 0.0299(16) 0.063(2) 0.0391(18) 0.0191(16) 0.0026(13) 0.0112(15)
C7 0.0309(16) 0.058(2) 0.0389(18) 0.0209(16) 0.0120(13) 0.0085(15)
C8 0.0258(14) 0.0466(18) 0.0444(18) 0.0236(15) 0.0094(13) 0.0094(13)
C9 0.0270(15) 0.0452(18) 0.0474(19) 0.0235(15) 0.0068(13) 0.0087(13)
C10 0.0408(18) 0.077(2) 0.0346(18) 0.0285(17) 0.0080(14) 0.0154(17)
C11 0.0437(19) 0.050(2) 0.067(2) 0.0327(19) 0.0126(17) 0.0073(16)
C12 0.046(2) 0.064(2) 0.051(2) 0.0344(19) 0.0112(16) 0.0113(17)
C13 0.050(2) 0.048(2) 0.046(2) 0.0163(17) 0.0082(16) 0.0053(16)
C14 0.048(2) 0.051(2) 0.051(2) 0.0133(17) 0.0020(16) 0.0106(17)
C15 0.054(2) 0.064(2) 0.047(2) 0.0124(19) 0.0050(17) 0.0074(19)
C16 0.058(2) 0.081(3) 0.037(2) 0.021(2) 0.0042(17) 0.011(2)
C17 0.052(2) 0.043(2) 0.089(3) 0.029(2) 0.009(2) 0.0042(17)
C18 0.055(2) 0.043(2) 0.072(3) 0.0079(19) 0.004(2) 0.0072(17)
C19 0.054(2) 0.059(2) 0.054(2) 0.0284(19) 0.0136(18) -0.0057(18)
C20 0.0309(16) 0.0376(17) 0.058(2) 0.0170(16) 0.0116(15) 0.0040(13)
C21 0.0310(16) 0.0333(16) 0.059(2) 0.0191(15) 0.0097(14) 0.0046(13)
C22 0.0335(16) 0.0368(17) 0.054(2) 0.0193(15) 0.0092(14) 0.0047(13)
C23 0.0373(17) 0.0484(19) 0.0364(18) 0.0169(15) 0.0013(14) -0.0010(14)
C24 0.0335(18) 0.0351(17) 0.069(2) 0.0174(17) 0.0099(16) 0.0045(14)
C25 0.0373(17) 0.0493(19) 0.0416(18) 0.0197(15) 0.0078(14) 0.0017(15)
C26 0.0393(18) 0.046(2) 0.055(2) 0.0196(17) 0.0102(15) 0.0089(15)
C27 0.0308(16) 0.0329(16) 0.059(2) 0.0161(15) 0.0071(14) 0.0023(13)
C28 0.0409(19) 0.064(2) 0.063(2) 0.027(2) 0.0158(17) 0.0077(17)
C29 0.059(2) 0.068(3) 0.042(2) 0.0195(19) 0.0179(17) -0.0009(19)
C30 0.0354(18) 0.060(2) 0.067(3) 0.023(2) -0.0021(17) 0.0025(16)
C31 0.057(2) 0.050(2) 0.056(2) 0.0098(18) 0.0010(18) 0.0050(18)
C32 0.069(2) 0.045(2) 0.046(2) 0.0160(17) -0.0007(18) -0.0112(18)
C33 0.050(2) 0.0454(19) 0.044(2) 0.0158(16) 0.0074(16) -0.0010(16)
C34 0.060(2) 0.055(2) 0.0385(19) 0.0122(16) 0.0135(17) -0.0029(18)
C35 0.0445(19) 0.0419(19) 0.063(2) 0.0191(17) 0.0149(17) 0.0060(15)
C36 0.047(2) 0.0418(19) 0.068(3) 0.0186(18) 0.0066(18) 0.0061(16)
C37 0.068(2) 0.062(2) 0.037(2) 0.0149(17) 0.0113(17) -0.0043(19)
C38 0.061(2) 0.050(2) 0.046(2) 0.0144(17) 0.0126(18) 0.0009(18)
C39 0.063(2) 0.052(2) 0.058(2) 0.0251(19) 0.0120(19) 0.0086(18)
C40 0.090(3) 0.046(2) 0.084(3) 0.012(2) 0.031(3) 0.000(2)
C41 0.064(2) 0.059(2) 0.052(2) 0.0154(19) 0.0046(19) 0.0077(19)
C42 0.054(2) 0.089(3) 0.056(2) 0.035(2) 0.0081(19) 0.010(2)
C43 0.072(3) 0.044(2) 0.041(2) 0.0120(16) 0.0090(18) -0.0038(18)
C44 0.083(3) 0.058(3) 0.054(3) 0.014(2) 0.008(2) -0.011(2)
C45 0.085(3) 0.064(3) 0.054(3) 0.019(2) 0.000(2) 0.007(2)
C46 0.079(3) 0.050(2) 0.087(3) 0.017(2) 0.036(3) 0.003(2)
C47 0.110(4) 0.082(3) 0.062(3) 0.040(3) 0.014(3) 0.013(3)
C48 0.143(5) 0.062(3) 0.065(3) 0.034(2) 0.028(3) 0.013(3)
C49 0.111(4) 0.044(2) 0.069(3) 0.020(2) 0.028(3) 0.007(2)
Cd1 0.02876(12) 0.04388(14) 0.03811(14) 0.02138(10) 0.00633(9) 0.00510(10)
Cd2 0.03771(14) 0.03885(14) 0.05203(16) 0.01910(11) 0.00630(11) 0.00214(10)
N1 0.0321(13) 0.0432(15) 0.0411(15) 0.0192(12) 0.0093(11) 0.0054(11)
N2 0.0339(14) 0.0400(15) 0.0447(16) 0.0162(12) 0.0055(12) 0.0079(11)
N3 0.0477(16) 0.0435(16) 0.0513(18) 0.0189(13) 0.0080(13) 0.0058(13)
N4 0.0571(19) 0.0511(18) 0.0543(19) 0.0221(15) 0.0070(15) 0.0073(15)
N5 0.0393(15) 0.0472(16) 0.0496(17) 0.0207(13) 0.0070(13) -0.0009(13)
N6 0.0480(16) 0.0456(16) 0.0388(15) 0.0131(13) 0.0119(12) -0.0032(13)
O1 0.0446(15) 0.082(2) 0.0727(19) 0.0352(16) 0.0181(13) 0.0116(13)
O2 0.0323(13) 0.0797(19) 0.114(2) 0.0603(18) 0.0152(14) 0.0128(13)
O3 0.0381(13) 0.0563(15) 0.0633(16) 0.0324(13) 0.0074(11) 0.0004(11)
O4 0.0293(12) 0.0591(15) 0.0789(18) 0.0396(14) 0.0158(11) 0.0059(11)
O5 0.0243(10) 0.0615(14) 0.0448(13) 0.0184(11) 0.0070(9) 0.0071(10)
O6 0.0333(12) 0.0712(16) 0.0429(14) 0.0282(12) 0.0040(10) 0.0139(11)
O7 0.0271(12) 0.0860(18) 0.0557(15) 0.0336(14) 0.0103(10) 0.0133(12)
O8 0.0385(13) 0.098(2) 0.0438(15) 0.0296(14) 0.0124(11) 0.0039(13)
O9 0.0492(16) 0.0491(15) 0.0637(18) 0.0303(13) 0.0137(14) 0.0053(13)
O10 0.138(3) 0.0545(17) 0.085(2) 0.0008(16) 0.072(2) -0.0113(18)
O11 0.081(2) 0.0603(18) 0.0650(19) 0.0226(15) 0.0202(15) -0.0143(16)
O12 0.204(5) 0.064(2) 0.095(3) 0.001(2) 0.061(3) -0.050(3)

loop_
_atom_type_symbol
_atom_type_description
_atom_type_scat_dispersion_real
_atom_type_scat_dispersion_imag
_atom_type_scat_source
C C 0.0033 0.0016 'International Tables Vol C Tables 4.2.6.8 and 6.1.1.4'
H H 0.0000 0.0000 'International Tables Vol C Tables 4.2.6.8 and 6.1.1.4'
N N 0.0061 0.0033 'International Tables Vol C Tables 4.2.6.8 and 6.1.1.4'
O O 0.0106 0.0060 'International Tables Vol C Tables 4.2.6.8 and 6.1.1.4'
Cd Cd -0.8075 1.2024 'International Tables Vol C Tables 4.2.6.8 and 6.1.1.4'

loop_
_geom_angle_atom_site_label_1
_geom_angle_atom_site_label_2
_geom_angle_atom_site_label_3
_geom_angle
_geom_angle_site_symmetry_1
_geom_angle_site_symmetry_3
O6 C1 O5 121.8(3) . .
O6 C1 C2 120.4(3) . .
O5 C1 C2 117.8(3) . .
C3 C2 C7 119.3(3) . .
C3 C2 C1 120.4(3) . .
C7 C2 C1 120.2(3) . .
C2 C3 C5 120.7(3) . .
O8 C4 O7 122.7(3) . .
O8 C4 C5 119.7(3) . .
O7 C4 C5 117.6(3) . .
C6 C5 C3 118.9(3) . .
C6 C5 C4 119.9(3) . .
C3 C5 C4 121.2(3) . .
C10 C6 C5 120.6(3) . .
C10 C7 C2 120.1(3) . .
N1 C8 C12 120.6(3) . .
N1 C8 C9 117.2(3) . .
C12 C8 C9 122.3(3) . .
N2 C9 C11 120.9(3) . .
N2 C9 C8 116.8(3) . .
C11 C9 C8 122.3(3) . .
C6 C10 C7 120.4(3) . .
C17 C11 C9 119.3(4) . .
C16 C12 C8 119.2(3) . .
N1 C13 C15 123.2(3) . .
N2 C14 C18 123.0(4) . .
C16 C15 C13 118.0(4) . .
C15 C16 C12 120.0(3) . .
C18 C17 C11 120.2(4) . .
C17 C18 C14 118.0(4) . .
N5 C19 C29 122.0(3) . .
O4 C20 O3 121.1(3) . .
O4 C20 C21 118.9(3) . .
O3 C20 C21 120.0(3) . .
C28 C21 C22 119.2(3) . .
C28 C21 C20 119.2(3) . .
C22 C21 C20 121.6(3) . .
C27 C22 C21 120.4(3) . .
C25 C23 C34 118.0(3) . .
C25 C23 N6 117.0(3) . .
C34 C23 N6 125.1(3) . .
O1 C24 O2 121.6(3) . .
O1 C24 C27 121.1(3) . .
O2 C24 C27 117.3(3) . .
N5 C25 C23 122.9(3) . .
N3 C26 C36 120.9(3) . .
N3 C26 C35 116.3(3) . .
C36 C26 C35 122.8(3) . .
C22 C27 C30 119.2(3) . .
C22 C27 C24 120.9(3) . .
C30 C27 C24 119.9(3) . .
C42 C28 C21 120.8(3) . .
C19 C29 C34 120.2(3) . .
C42 C30 C27 121.0(3) . .
C41 C31 C36 120.2(4) . .
C40 C32 C37 118.9(4) . .
C40 C32 C44 119.5(4) . .
C37 C32 C44 121.6(4) . .
C43 C33 C46 118.8(3) . .
C43 C33 C38 124.3(3) . .
C46 C33 C38 116.9(3) . .
C29 C34 C23 118.4(3) . .
N4 C35 C49 120.6(4) . .
N4 C35 C26 117.2(3) . .
C49 C35 C26 122.1(3) . .
C31 C36 C26 118.7(3) . .
C32 C37 C43 120.4(4) . .
O10 C38 N6 122.9(3) . .
O10 C38 C33 120.0(3) . .
N6 C38 C33 117.1(3) . .
N3 C39 C41 122.6(4) . .
C46 C40 C32 120.8(4) . .
C31 C41 C39 118.3(4) . .
C30 C42 C28 119.4(4) . .
C33 C43 C37 120.3(3) . .
O12 C44 O11 124.1(4) . .
O12 C44 C32 122.9(4) . .
O11 C44 C32 113.0(4) . .
N4 C45 C47 124.7(4) . .
C40 C46 C33 120.7(4) . .
C48 C47 C45 116.8(4) . .
C49 C48 C47 119.4(4) . .
C48 C49 C35 120.3(4) . .
O7 Cd1 O5 84.97(8) 1_655 .
O7 Cd1 O9 88.69(10) 1_655 .
O5 Cd1 O9 96.73(10) . .
O7 Cd1 N1 136.19(8) 1_655 .
O5 Cd1 N1 138.84(8) . .
O9 Cd1 N1 86.29(10) . .
O7 Cd1 N2 105.75(9) 1_655 .
O5 Cd1 N2 102.19(9) . .
O9 Cd1 N2 157.01(10) . .
N1 Cd1 N2 70.87(9) . .
O7 Cd1 O6 138.20(8) 1_655 .
O5 Cd1 O6 53.28(7) . .
O9 Cd1 O6 93.79(10) . .
N1 Cd1 O6 85.59(8) . .
N2 Cd1 O6 87.25(8) . .
O2 Cd2 N5 101.88(10) 1_455 .
O2 Cd2 N3 86.94(10) 1_455 .
N5 Cd2 N3 168.08(10) . .
O2 Cd2 N4 132.12(10) 1_455 .
N5 Cd2 N4 108.52(10) . .
N3 Cd2 N4 69.91(10) . .
O2 Cd2 O4 83.02(8) 1_455 .
N5 Cd2 O4 90.43(9) . .
N3 Cd2 O4 82.63(9) . .
N4 Cd2 O4 131.51(9) . .
O2 Cd2 O3 135.71(9) 1_455 .
N5 Cd2 O3 83.47(9) . .
N3 Cd2 O3 84.62(9) . .
N4 Cd2 O3 84.64(9) . .
O4 Cd2 O3 52.80(8) . .
O2 Cd2 O1 52.22(9) 1_455 1_455
N5 Cd2 O1 91.58(9) . 1_455
N3 Cd2 O1 100.19(9) . 1_455
N4 Cd2 O1 90.30(10) . 1_455
O4 Cd2 O1 134.57(8) . 1_455
O3 Cd2 O1 171.40(8) . 1_455
C13 N1 C8 119.0(3) . .
C13 N1 Cd1 123.5(2) . .
C8 N1 Cd1 117.5(2) . .
C14 N2 C9 118.7(3) . .
C14 N2 Cd1 123.7(2) . .
C9 N2 Cd1 117.6(2) . .
C26 N3 C39 119.3(3) . .
C26 N3 Cd2 119.1(2) . .
C39 N3 Cd2 121.5(2) . .
C45 N4 C35 118.1(3) . .
C45 N4 Cd2 124.5(3) . .
C35 N4 Cd2 117.2(2) . .
C25 N5 C19 118.5(3) . .
C25 N5 Cd2 118.4(2) . .
C19 N5 Cd2 122.3(2) . .
C38 N6 C23 126.4(3) . .
C24 O1 Cd2 85.2(2) . 1_655
C24 O2 Cd2 100.8(2) . 1_655
C20 O3 Cd2 91.26(18) . .
C20 O4 Cd2 94.3(2) . .
C1 O5 Cd1 97.23(18) . .
C1 O6 Cd1 87.68(17) . .
C4 O7 Cd1 101.0(2) . 1_455

loop_
_geom_bond_atom_site_label_1
_geom_bond_atom_site_label_2
_geom_bond_distance
_geom_bond_site_symmetry_2
C1 O6 1.239(4) .
C1 O5 1.270(3) .
C1 C2 1.506(4) .
C2 C3 1.388(4) .
C2 C7 1.390(4) .
C3 C5 1.398(4) .
C4 O8 1.236(4) .
C4 O7 1.255(4) .
C4 C5 1.507(4) .
C5 C6 1.386(4) .
C6 C10 1.379(4) .
C7 C10 1.381(4) .
C8 N1 1.345(4) .
C8 C12 1.397(5) .
C8 C9 1.484(5) .
C9 N2 1.344(4) .
C9 C11 1.390(4) .
C11 C17 1.370(5) .
C12 C16 1.374(5) .
C13 N1 1.331(4) .
C13 C15 1.378(5) .
C14 N2 1.337(4) .
C14 C18 1.381(5) .
C15 C16 1.368(5) .
C17 C18 1.363(6) .
C19 N5 1.342(4) .
C19 C29 1.358(5) .
C20 O4 1.250(4) .
C20 O3 1.262(4) .
C20 C21 1.498(4) .
C21 C28 1.385(5) .
C21 C22 1.391(4) .
C22 C27 1.385(4) .
C23 C25 1.384(5) .
C23 C34 1.390(5) .
C23 N6 1.405(4) .
C24 O1 1.232(4) .
C24 O2 1.263(4) .
C24 C27 1.503(4) .
C25 N5 1.335(4) .
C26 N3 1.335(4) .
C26 C36 1.396(5) .
C26 C35 1.472(5) .
C27 C30 1.386(5) .
C28 C42 1.380(5) .
C29 C34 1.383(5) .
C30 C42 1.378(5) .
C31 C41 1.361(5) .
C31 C36 1.379(5) .
C32 C40 1.375(6) .
C32 C37 1.381(5) .
C32 C44 1.500(5) .
C33 C43 1.370(5) .
C33 C46 1.391(5) .
C33 C38 1.499(5) .
C35 N4 1.350(5) .
C35 C49 1.385(5) .
C37 C43 1.390(5) .
C38 O10 1.211(4) .
C38 N6 1.355(4) .
C39 N3 1.340(5) .
C39 C41 1.378(5) .
C40 C46 1.367(6) .
C44 O12 1.199(5) .
C44 O11 1.294(5) .
C45 N4 1.331(5) .
C45 C47 1.387(6) .
C47 C48 1.380(6) .
C48 C49 1.379(6) .
Cd1 O7 2.265(2) 1_655
Cd1 O5 2.325(2) .
Cd1 O9 2.326(3) .
Cd1 N1 2.333(3) .
Cd1 N2 2.335(3) .
Cd1 O6 2.545(2) .
Cd2 O2 2.276(3) 1_455
Cd2 N5 2.286(3) .
Cd2 N3 2.331(3) .
Cd2 N4 2.352(3) .
Cd2 O4 2.430(2) .
Cd2 O3 2.489(2) .
Cd2 O1 2.623(3) 1_455
O1 Cd2 2.623(3) 1_655
O2 Cd2 2.276(3) 1_655
O7 Cd1 2.265(2) 1_455

loop_
_geom_torsion_atom_site_label_1
_geom_torsion_atom_site_label_2
_geom_torsion_atom_site_label_3
_geom_torsion_atom_site_label_4
_geom_torsion
_geom_torsion_site_symmetry_1
_geom_torsion_site_symmetry_4
O6 C1 C2 C3 -14.9(4) . .
O5 C1 C2 C3 163.5(3) . .
O6 C1 C2 C7 164.2(3) . .
O5 C1 C2 C7 -17.4(4) . .
C7 C2 C3 C5 2.1(5) . .
C1 C2 C3 C5 -178.8(3) . .
C2 C3 C5 C6 -2.5(5) . .
C2 C3 C5 C4 180.0(3) . .
O8 C4 C5 C6 -172.6(3) . .
O7 C4 C5 C6 8.2(5) . .
O8 C4 C5 C3 4.9(5) . .
O7 C4 C5 C3 -174.2(3) . .
C3 C5 C6 C10 1.0(5) . .
C4 C5 C6 C10 178.6(3) . .
C3 C2 C7 C10 -0.3(5) . .
C1 C2 C7 C10 -179.3(3) . .
N1 C8 C9 N2 4.2(4) . .
C12 C8 C9 N2 -176.0(3) . .
N1 C8 C9 C11 -176.0(3) . .
C12 C8 C9 C11 3.9(5) . .
C5 C6 C10 C7 0.9(5) . .
C2 C7 C10 C6 -1.2(5) . .
N2 C9 C11 C17 0.8(5) . .
C8 C9 C11 C17 -179.1(3) . .
N1 C8 C12 C16 0.1(5) . .
C9 C8 C12 C16 -179.7(3) . .
N1 C13 C15 C16 0.0(6) . .
C13 C15 C16 C12 -0.3(6) . .
C8 C12 C16 C15 0.3(5) . .
C9 C11 C17 C18 -0.4(5) . .
C11 C17 C18 C14 -0.4(6) . .
N2 C14 C18 C17 0.9(6) . .
O4 C20 C21 C28 -17.3(5) . .
O3 C20 C21 C28 160.6(3) . .
O4 C20 C21 C22 164.2(3) . .
O3 C20 C21 C22 -17.8(5) . .
C28 C21 C22 C27 1.2(5) . .
C20 C21 C22 C27 179.6(3) . .
C34 C23 C25 N5 -0.6(5) . .
N6 C23 C25 N5 178.6(3) . .
C21 C22 C27 C30 -0.4(5) . .
C21 C22 C27 C24 -179.4(3) . .
O1 C24 C27 C22 10.5(5) . .
O2 C24 C27 C22 -172.5(3) . .
O1 C24 C27 C30 -168.4(3) . .
O2 C24 C27 C30 8.5(5) . .
C22 C21 C28 C42 -1.1(5) . .
C20 C21 C28 C42 -179.6(3) . .
N5 C19 C29 C34 -2.0(6) . .
C22 C27 C30 C42 -0.4(5) . .
C24 C27 C30 C42 178.6(3) . .
C19 C29 C34 C23 0.7(6) . .
C25 C23 C34 C29 0.5(5) . .
N6 C23 C34 C29 -178.6(3) . .
N3 C26 C35 N4 4.3(5) . .
C36 C26 C35 N4 -175.7(3) . .
N3 C26 C35 C49 -176.4(4) . .
C36 C26 C35 C49 3.5(6) . .
C41 C31 C36 C26 -0.7(6) . .
N3 C26 C36 C31 1.0(5) . .
C35 C26 C36 C31 -179.0(3) . .
C40 C32 C37 C43 -2.2(6) . .
C44 C32 C37 C43 179.6(4) . .
C43 C33 C38 O10 -166.8(4) . .
C46 C33 C38 O10 11.1(6) . .
C43 C33 C38 N6 12.5(6) . .
C46 C33 C38 N6 -169.7(4) . .
C37 C32 C40 C46 2.8(7) . .
C44 C32 C40 C46 -179.0(4) . .
C36 C31 C41 C39 0.8(6) . .
N3 C39 C41 C31 -1.1(6) . .
C27 C30 C42 C28 0.4(6) . .
C21 C28 C42 C30 0.3(6) . .
C46 C33 C43 C37 2.6(6) . .
C38 C33 C43 C37 -179.6(4) . .
C32 C37 C43 C33 -0.5(6) . .
C40 C32 C44 O12 -15.2(8) . .
C37 C32 C44 O12 163.0(5) . .
C40 C32 C44 O11 163.7(4) . .
C37 C32 C44 O11 -18.1(6) . .
C32 C40 C46 C33 -0.7(8) . .
C43 C33 C46 C40 -2.0(7) . .
C38 C33 C46 C40 -179.9(4) . .
N4 C45 C47 C48 -0.5(8) . .
C45 C47 C48 C49 2.5(8) . .
C47 C48 C49 C35 -3.2(8) . .
N4 C35 C49 C48 2.0(7) . .
C26 C35 C49 C48 -177.2(4) . .
C15 C13 N1 C8 0.4(5) . .
C15 C13 N1 Cd1 -177.4(3) . .
C12 C8 N1 C13 -0.4(4) . .
C9 C8 N1 C13 179.4(3) . .
C12 C8 N1 Cd1 177.5(2) . .
C9 C8 N1 Cd1 -2.7(3) . .
O7 Cd1 N1 C13 85.4(3) 1_655 .
O5 Cd1 N1 C13 -94.8(3) . .
O9 Cd1 N1 C13 1.1(3) . .
N2 Cd1 N1 C13 178.4(3) . .
O6 Cd1 N1 C13 -92.9(2) . .
O7 Cd1 N1 C8 -92.4(2) 1_655 .
O5 Cd1 N1 C8 87.4(2) . .
O9 Cd1 N1 C8 -176.7(2) . .
N2 Cd1 N1 C8 0.6(2) . .
O6 Cd1 N1 C8 89.2(2) . .
C18 C14 N2 C9 -0.6(5) . .
C18 C14 N2 Cd1 -177.2(3) . .
C11 C9 N2 C14 -0.3(4) . .
C8 C9 N2 C14 179.6(3) . .
C11 C9 N2 Cd1 176.6(2) . .
C8 C9 N2 Cd1 -3.6(3) . .
O7 Cd1 N2 C14 -47.6(3) 1_655 .
O5 Cd1 N2 C14 40.6(3) . .
O9 Cd1 N2 C14 -174.7(3) . .
N1 Cd1 N2 C14 178.3(3) . .
O6 Cd1 N2 C14 92.1(3) . .
O7 Cd1 N2 C9 135.8(2) 1_655 .
O5 Cd1 N2 C9 -136.1(2) . .
O9 Cd1 N2 C9 8.6(4) . .
N1 Cd1 N2 C9 1.7(2) . .
O6 Cd1 N2 C9 -84.6(2) . .
C36 C26 N3 C39 -1.2(5) . .
C35 C26 N3 C39 178.7(3) . .
C36 C26 N3 Cd2 178.2(2) . .
C35 C26 N3 Cd2 -1.9(4) . .
C41 C39 N3 C26 1.3(6) . .
C41 C39 N3 Cd2 -178.1(3) . .
O2 Cd2 N3 C26 -137.6(2) 1_455 .
N5 Cd2 N3 C26 84.3(5) . .
N4 Cd2 N3 C26 -0.3(2) . .
O4 Cd2 N3 C26 139.1(2) . .
O3 Cd2 N3 C26 86.0(2) . .
O1 Cd2 N3 C26 -86.8(2) 1_455 .
O2 Cd2 N3 C39 41.8(3) 1_455 .
N5 Cd2 N3 C39 -96.3(5) . .
N4 Cd2 N3 C39 179.1(3) . .
O4 Cd2 N3 C39 -41.5(3) . .
O3 Cd2 N3 C39 -94.6(3) . .
O1 Cd2 N3 C39 92.6(3) 1_455 .
C47 C45 N4 C35 -0.7(7) . .
C47 C45 N4 Cd2 -176.5(4) . .
C49 C35 N4 C45 0.0(6) . .
C26 C35 N4 C45 179.2(3) . .
C49 C35 N4 Cd2 176.1(3) . .
C26 C35 N4 Cd2 -4.6(4) . .
O2 Cd2 N4 C45 -115.5(3) 1_455 .
N5 Cd2 N4 C45 11.0(4) . .
N3 Cd2 N4 C45 178.5(4) . .
O4 Cd2 N4 C45 118.9(3) . .
O3 Cd2 N4 C45 92.3(3) . .
O1 Cd2 N4 C45 -80.7(3) 1_455 .
O2 Cd2 N4 C35 68.6(3) 1_455 .
N5 Cd2 N4 C35 -164.8(2) . .
N3 Cd2 N4 C35 2.6(2) . .
O4 Cd2 N4 C35 -57.0(3) . .
O3 Cd2 N4 C35 -83.6(3) . .
O1 Cd2 N4 C35 103.4(3) 1_455 .
C23 C25 N5 C19 -0.7(5) . .
C23 C25 N5 Cd2 -171.0(2) . .
C29 C19 N5 C25 1.9(5) . .
C29 C19 N5 Cd2 171.9(3) . .
O2 Cd2 N5 C25 -5.7(3) 1_455 .
N3 Cd2 N5 C25 131.4(4) . .
N4 Cd2 N5 C25 -148.2(2) . .
O4 Cd2 N5 C25 77.3(2) . .
O3 Cd2 N5 C25 129.7(2) . .
O1 Cd2 N5 C25 -57.3(2) 1_455 .
O2 Cd2 N5 C19 -175.6(3) 1_455 .
N3 Cd2 N5 C19 -38.5(6) . .
N4 Cd2 N5 C19 41.9(3) . .
O4 Cd2 N5 C19 -92.7(3) . .
O3 Cd2 N5 C19 -40.2(3) . .
O1 Cd2 N5 C19 132.7(3) 1_455 .
O10 C38 N6 C23 0.2(6) . .
C33 C38 N6 C23 -179.1(3) . .
C25 C23 N6 C38 -180.0(3) . .
C34 C23 N6 C38 -0.9(6) . .
O2 C24 O1 Cd2 -3.6(3) . 1_655
C27 C24 O1 Cd2 173.1(3) . 1_655
O1 C24 O2 Cd2 4.3(4) . 1_655
C27 C24 O2 Cd2 -172.6(2) . 1_655
O4 C20 O3 Cd2 7.1(3) . .
C21 C20 O3 Cd2 -170.8(3) . .
O2 Cd2 O3 C20 0.9(3) 1_455 .
N5 Cd2 O3 C20 -99.5(2) . .
N3 Cd2 O3 C20 80.9(2) . .
N4 Cd2 O3 C20 151.2(2) . .
O4 Cd2 O3 C20 -3.93(18) . .
O1 Cd2 O3 C20 -154.7(5) 1_455 .
O3 C20 O4 Cd2 -7.3(3) . .
C21 C20 O4 Cd2 170.6(3) . .
O2 Cd2 O4 C20 -172.6(2) 1_455 .
N5 Cd2 O4 C20 85.4(2) . .
N3 Cd2 O4 C20 -84.9(2) . .
N4 Cd2 O4 C20 -30.1(3) . .
O3 Cd2 O4 C20 3.97(19) . .
O1 Cd2 O4 C20 178.08(19) 1_455 .
O6 C1 O5 Cd1 -0.4(3) . .
C2 C1 O5 Cd1 -178.8(2) . .
O7 Cd1 O5 C1 -177.58(19) 1_655 .
O9 Cd1 O5 C1 -89.51(19) . .
N1 Cd1 O5 C1 2.6(2) . .
N2 Cd1 O5 C1 77.35(19) . .
O6 Cd1 O5 C1 0.21(17) . .
O5 C1 O6 Cd1 0.4(3) . .
C2 C1 O6 Cd1 178.7(3) . .
O7 Cd1 O6 C1 3.1(2) 1_655 .
O5 Cd1 O6 C1 -0.21(17) . .
O9 Cd1 O6 C1 95.36(19) . .
N1 Cd1 O6 C1 -178.66(19) . .
N2 Cd1 O6 C1 -107.65(19) . .
O8 C4 O7 Cd1 12.5(4) . 1_455
C5 C4 O7 Cd1 -168.4(2) . 1_455
